data_4082925
loop_
_publ_author_name
'Day, David P.'
'Dann, Thomas'
'Hughes, David. L.'
'Oganesyan, Vasily S.'
'Steverding, Dietmar'
'Wildgoose, Gregory G.'

_publ_section_title
;
 Cymantrene--Triazole &#x201C;Click&#x201D; Products: Structural
 Characterization and Electrochemical Properties
;
_journal_issue 18
_journal_name_full Organometallics
_journal_page_first 4687
_journal_paper_doi 10.1021/om4007642
_journal_volume 33
_journal_year 2014
_chemical_formula_moiety 'C16 H11 Mn N4 O3'
_chemical_formula_structural '[Mn(CO)3(C5H4-cyclo-C2HN3-m-C6H4NH2)]'
_chemical_formula_sum 'C16 H11 Mn N4 O3'
_chemical_formula_weight 362.23
_chemical_name_common 'Compound 5'
_chemical_name_systematic
;
 ?
;
_space_group_IT_number 2
_symmetry_cell_setting triclinic
_symmetry_space_group_name_Hall '-P 1'
_symmetry_space_group_name_H-M 'P -1'
_atom_sites_solution_hydrogens geom
_atom_sites_solution_primary direct
_atom_sites_solution_secondary difmap
_audit_creation_method 'SHELXL-97 and CrysAlisPro RED'
_cell_angle_alpha 106.742(5)
_cell_angle_beta 94.508(4)
_cell_angle_gamma 102.614(4)
_cell_formula_units_Z 2
_cell_length_a 5.8394(3)
_cell_length_b 9.7556(5)
_cell_length_c 13.9033(8)
_cell_measurement_reflns_used 3372
_cell_measurement_temperature 140(2)
_cell_measurement_theta_max 32.4007
_cell_measurement_theta_min 3.0895
_cell_volume 731.61(7)
_computing_cell_refinement
;
 CrysAlisPro RED, Oxford Diffraction Ltd., Version 1.171.35.11 
;
_computing_data_collection
;
 CrysAlisPro CCD, Oxford Diffraction Ltd., Version 1.171.35.11 
;
_computing_data_reduction
;
 CrysAlisPro RED, Oxford Diffraction Ltd., Version 1.171.35.11
;
_computing_molecular_graphics 'ORTEP (Johnson, 1976 and Farrugia, 2012)'
_computing_publication_material 'SHELXL-97 (Sheldrick, 2008) and WINGX (Farrugia, 2012)'
_computing_structure_refinement 'SHELXL-97 (Sheldrick, 2008)'
_computing_structure_solution 'SHELXS-97 (Sheldrick, 2008)'
_diffrn_ambient_temperature 140(1)
_diffrn_detector_area_resol_mean 16.0050
_diffrn_measured_fraction_theta_full 0.998
_diffrn_measured_fraction_theta_max 0.998
_diffrn_measurement_device_type 'Oxford Diffraction Xcalibur 3/Sapphire3 CCD'
_diffrn_measurement_method 'Thin slice \f and \w scans'
_diffrn_radiation_monochromator graphite
_diffrn_radiation_source 'Enhance (Mo) X-ray Source'
_diffrn_radiation_type Mo-K\a
_diffrn_radiation_wavelength 0.71073
_diffrn_reflns_av_R_equivalents 0.0402
_diffrn_reflns_av_sigmaI/netI 0.0376
_diffrn_reflns_limit_h_max 7
_diffrn_reflns_limit_h_min -7
_diffrn_reflns_limit_k_max 12
_diffrn_reflns_limit_k_min -12
_diffrn_reflns_limit_l_max 18
_diffrn_reflns_limit_l_min -18
_diffrn_reflns_number 11972
_diffrn_reflns_theta_full 27.50
_diffrn_reflns_theta_max 27.50
_diffrn_reflns_theta_min 3.10
_exptl_absorpt_coefficient_mu 0.926
_exptl_absorpt_correction_T_max 1.000
_exptl_absorpt_correction_T_min 0.964
_exptl_absorpt_correction_type multi-scan
_exptl_absorpt_process_details
;
CrysAlisPro, Agilent Technologies, Version 1.171.36.21 
 Empirical absorption correction using spherical harmonics,
  implemented in SCALE3 ABSPACK scaling algorithm.
;
_exptl_crystal_colour colourless
_exptl_crystal_density_diffrn 1.644
_exptl_crystal_density_method 'not measured'
_exptl_crystal_description shard
_exptl_crystal_F_000 368
_exptl_crystal_size_max 0.42
_exptl_crystal_size_mid 0.11
_exptl_crystal_size_min 0.045
_refine_diff_density_max 0.586
_refine_diff_density_min -0.294
_refine_diff_density_rms 0.083
_refine_ls_extinction_method none
_refine_ls_goodness_of_fit_ref 1.172
_refine_ls_hydrogen_treatment mixed
_refine_ls_matrix_type full
_refine_ls_number_parameters 225
_refine_ls_number_reflns 3366
_refine_ls_number_restraints 0
_refine_ls_restrained_S_all 1.172
_refine_ls_R_factor_all 0.0577
_refine_ls_R_factor_gt 0.0484
_refine_ls_shift/su_max 0.000
_refine_ls_shift/su_mean 0.000
_refine_ls_structure_factor_coef Fsqd
_refine_ls_weighting_details 'calc w=1/[\s^2^(Fo^2^)+(0.0353P)^2^+1.3107P] where P=(Fo^2^+2Fc^2^)/3'
_refine_ls_weighting_scheme calc
_refine_ls_wR_factor_gt 0.1175
_refine_ls_wR_factor_ref 0.1206
_reflns_number_gt 2913
_reflns_number_total 3366
_reflns_threshold_expression I>2sigma(I)
_cod_data_source_file om4007642_si_002.cif
_cod_data_source_block davidd2
_cod_depositor_comments
;
The following automatic conversions were performed:

'_symmetry_cell_setting' value 'Triclinic' changed to 'triclinic'
according to
/usr/data/users/saulius/automatic-downloads/rss-feeds/ACS/lib/dictionaries/cif_core.dic
dictionary named 'cif_core.dic' version 2.4.2 from 2011-04-26.

Automatic conversion script
Id: cif_fix_values 2281 2013-09-26 08:29:07Z andrius 
;
_cod_original_sg_symbol_H-M P-1
_cod_database_code 4082925

loop_
_symmetry_equiv_pos_as_xyz
'x, y, z'
'-x, -y, -z'

loop_
_atom_site_label
_atom_site_type_symbol
_atom_site_fract_x
_atom_site_fract_y
_atom_site_fract_z
_atom_site_U_iso_or_equiv
_atom_site_adp_type
_atom_site_occupancy
_atom_site_symmetry_multiplicity
_atom_site_calc_flag
_atom_site_refinement_flags
Mn Mn 0.23251(8) 0.29527(5) 0.10084(4) 0.02145(14) Uani 1 1 d .
C11 C 0.2445(5) 0.3453(3) 0.2631(2) 0.0225(6) Uani 1 1 d .
C12 C 0.3256(6) 0.2169(3) 0.2248(2) 0.0249(6) Uani 1 1 d .
H12 H 0.4752 0.2046 0.2421 0.030 Uiso 1 1 calc R
C13 C 0.1341(6) 0.1100(3) 0.1547(2) 0.0268(7) Uani 1 1 d .
H13 H 0.1356 0.0140 0.1183 0.032 Uiso 1 1 calc R
C14 C -0.0592(6) 0.1748(4) 0.1498(3) 0.0300(7) Uani 1 1 d .
H14 H -0.2061 0.1286 0.1093 0.036 Uiso 1 1 calc R
C15 C 0.0082(5) 0.3218(4) 0.2170(2) 0.0264(7) Uani 1 1 d .
H15 H -0.0846 0.3895 0.2285 0.032 Uiso 1 1 calc R
N1 N 0.3751(4) 0.4768(3) 0.33886(19) 0.0224(5) Uani 1 1 d .
N2 N 0.6153(5) 0.5172(3) 0.3535(2) 0.0297(6) Uani 1 1 d .
N3 N 0.6811(5) 0.6436(3) 0.4271(2) 0.0287(6) Uani 1 1 d .
C4 C 0.4845(5) 0.6850(3) 0.4608(2) 0.0222(6) Uani 1 1 d .
C5 C 0.2873(5) 0.5782(3) 0.4042(2) 0.0223(6) Uani 1 1 d .
H5 H 0.1289 0.5759 0.4096 0.027 Uiso 1 1 calc R
C41 C 0.4953(5) 0.8217(3) 0.5431(2) 0.0216(6) Uani 1 1 d .
C42 C 0.7039(5) 0.9346(3) 0.5752(2) 0.0224(6) Uani 1 1 d .
H42 H 0.8372 0.9237 0.5443 0.027 Uiso 1 1 calc R
C43 C 0.7140(6) 1.0649(3) 0.6541(2) 0.0252(6) Uani 1 1 d .
N43 N 0.9222(6) 1.1767(3) 0.6874(3) 0.0351(7) Uani 1 1 d .
C44 C 0.5127(6) 1.0779(3) 0.6999(2) 0.0267(7) Uani 1 1 d .
H44 H 0.5173 1.1630 0.7527 0.032 Uiso 1 1 calc R
C45 C 0.3068(6) 0.9661(4) 0.6678(2) 0.0265(7) Uani 1 1 d .
H45 H 0.1738 0.9773 0.6989 0.032 Uiso 1 1 calc R
C46 C 0.2944(6) 0.8368(4) 0.5896(2) 0.0244(6) Uani 1 1 d .
H46 H 0.1548 0.7616 0.5686 0.029 Uiso 1 1 calc R
C6 C 0.4438(6) 0.4684(4) 0.1180(2) 0.0292(7) Uani 1 1 d .
O6 O 0.5795(5) 0.5793(3) 0.1308(2) 0.0448(7) Uani 1 1 d .
C7 C 0.0451(6) 0.3217(4) 0.0019(3) 0.0307(7) Uani 1 1 d .
O7 O -0.0758(5) 0.3360(3) -0.0619(2) 0.0434(7) Uani 1 1 d .
C8 C 0.3848(6) 0.1961(3) 0.0095(2) 0.0266(6) Uani 1 1 d .
O8 O 0.4824(5) 0.1294(3) -0.04827(19) 0.0381(6) Uani 1 1 d .
H43A H 1.007(7) 1.188(4) 0.652(3) 0.021(10) Uiso 1 1 d .
H43B H 0.924(8) 1.256(5) 0.737(4) 0.047(12) Uiso 1 1 d .

loop_
_atom_site_aniso_label
_atom_site_aniso_U_11
_atom_site_aniso_U_22
_atom_site_aniso_U_33
_atom_site_aniso_U_23
_atom_site_aniso_U_13
_atom_site_aniso_U_12
Mn 0.0213(2) 0.0209(2) 0.0211(2) 0.00571(18) 0.00258(17) 0.00472(17)
C11 0.0211(14) 0.0230(14) 0.0233(15) 0.0065(12) 0.0059(12) 0.0054(12)
C12 0.0276(15) 0.0264(15) 0.0238(15) 0.0091(13) 0.0067(12) 0.0110(13)
C13 0.0346(17) 0.0210(15) 0.0253(16) 0.0087(13) 0.0074(13) 0.0049(13)
C14 0.0251(16) 0.0278(16) 0.0314(17) 0.0064(14) 0.0038(13) -0.0007(13)
C15 0.0219(15) 0.0277(16) 0.0294(16) 0.0074(13) 0.0065(12) 0.0071(12)
N1 0.0200(12) 0.0266(13) 0.0187(12) 0.0031(10) 0.0038(10) 0.0070(10)
N2 0.0206(13) 0.0343(15) 0.0279(14) -0.0007(12) 0.0028(11) 0.0086(11)
N3 0.0223(13) 0.0311(14) 0.0257(14) -0.0024(11) 0.0018(11) 0.0082(11)
C4 0.0226(14) 0.0262(15) 0.0188(14) 0.0064(12) 0.0046(11) 0.0088(12)
C5 0.0217(14) 0.0260(15) 0.0207(15) 0.0060(12) 0.0051(11) 0.0101(12)
C41 0.0249(14) 0.0259(15) 0.0157(13) 0.0066(12) 0.0021(11) 0.0097(12)
C42 0.0219(14) 0.0278(15) 0.0204(14) 0.0079(12) 0.0043(11) 0.0110(12)
C43 0.0281(15) 0.0256(15) 0.0236(15) 0.0093(13) 0.0021(12) 0.0086(12)
N43 0.0310(16) 0.0285(16) 0.0362(17) -0.0026(14) 0.0059(14) 0.0046(13)
C44 0.0381(18) 0.0243(15) 0.0212(15) 0.0053(12) 0.0067(13) 0.0167(13)
C45 0.0285(16) 0.0333(17) 0.0251(16) 0.0121(14) 0.0101(13) 0.0171(14)
C46 0.0248(15) 0.0299(16) 0.0207(14) 0.0088(13) 0.0050(12) 0.0098(12)
C6 0.0336(17) 0.0279(16) 0.0234(16) 0.0065(13) 0.0040(13) 0.0043(14)
O6 0.0517(16) 0.0318(14) 0.0402(15) 0.0097(12) 0.0078(13) -0.0097(12)
C7 0.0292(17) 0.0291(17) 0.0320(18) 0.0084(14) 0.0012(14) 0.0067(13)
O7 0.0395(14) 0.0492(16) 0.0421(15) 0.0201(13) -0.0074(12) 0.0094(12)
C8 0.0263(15) 0.0253(15) 0.0259(16) 0.0081(13) 0.0015(13) 0.0027(13)
O8 0.0394(14) 0.0366(14) 0.0349(14) 0.0035(11) 0.0140(11) 0.0100(11)

loop_
_atom_type_symbol
_atom_type_description
_atom_type_scat_dispersion_real
_atom_type_scat_dispersion_imag
_atom_type_scat_source
C C 0.0033 0.0016 'International Tables Vol C Tables 4.2.6.8 and 6.1.1.4'
H H 0.0000 0.0000 'International Tables Vol C Tables 4.2.6.8 and 6.1.1.4'
N N 0.0061 0.0033 'International Tables Vol C Tables 4.2.6.8 and 6.1.1.4'
O O 0.0106 0.0060 'International Tables Vol C Tables 4.2.6.8 and 6.1.1.4'
Mn Mn 0.3368 0.7283 'International Tables Vol C Tables 4.2.6.8 and 6.1.1.4'

loop_
_geom_angle_atom_site_label_1
_geom_angle_atom_site_label_2
_geom_angle_atom_site_label_3
_geom_angle
C8 Mn C6 92.10(15)
C8 Mn C7 91.06(15)
C6 Mn C7 91.80(15)
C8 Mn C14 118.87(14)
C6 Mn C14 148.52(14)
C7 Mn C14 93.05(15)
C8 Mn C13 90.67(13)
C6 Mn C13 146.03(14)
C7 Mn C13 121.99(14)
C14 Mn C13 38.81(13)
C8 Mn C15 155.38(13)
C6 Mn C15 109.85(14)
C7 Mn C15 99.01(14)
C14 Mn C15 38.69(12)
C13 Mn C15 64.93(12)
C8 Mn C12 98.46(13)
C6 Mn C12 107.51(14)
C7 Mn C12 158.01(14)
C14 Mn C12 64.99(13)
C13 Mn C12 38.73(12)
C15 Mn C12 65.00(12)
C8 Mn C11 134.45(13)
C6 Mn C11 90.87(13)
C7 Mn C11 134.26(14)
C14 Mn C11 64.03(12)
C13 Mn C11 63.95(12)
C15 Mn C11 38.36(11)
C12 Mn C11 38.21(11)
C12 C11 N1 125.5(3)
C12 C11 C15 109.9(3)
N1 C11 C15 124.6(3)
C12 C11 Mn 70.79(17)
N1 C11 Mn 126.9(2)
C15 C11 Mn 70.58(18)
C11 C12 C13 106.6(3)
C11 C12 Mn 71.00(18)
C13 C12 Mn 69.80(18)
C11 C12 H12 126.7
C13 C12 H12 126.7
Mn C12 H12 124.2
C14 C13 C12 108.3(3)
C14 C13 Mn 70.29(18)
C12 C13 Mn 71.47(17)
C14 C13 H13 125.8
C12 C13 H13 125.8
Mn C13 H13 124.0
C13 C14 C15 108.6(3)
C13 C14 Mn 70.90(18)
C15 C14 Mn 71.67(18)
C13 C14 H14 125.7
C15 C14 H14 125.7
Mn C14 H14 123.4
C11 C15 C14 106.6(3)
C11 C15 Mn 71.05(18)
C14 C15 Mn 69.64(18)
C11 C15 H15 126.7
C14 C15 H15 126.7
Mn C15 H15 124.2
N2 N1 C5 110.9(2)
N2 N1 C11 121.8(2)
C5 N1 C11 127.3(3)
N3 N2 N1 106.9(2)
N2 N3 C4 109.7(3)
N3 C4 C5 107.8(3)
N3 C4 C41 123.7(3)
C5 C4 C41 128.5(3)
N1 C5 C4 104.8(3)
N1 C5 H5 127.6
C4 C5 H5 127.6
C42 C41 C46 120.2(3)
C42 C41 C4 120.5(3)
C46 C41 C4 119.3(3)
C41 C42 C43 120.4(3)
C41 C42 H42 119.8
C43 C42 H42 119.8
N43 C43 C44 120.6(3)
N43 C43 C42 120.7(3)
C44 C43 C42 118.7(3)
C43 N43 H43A 120(3)
C43 N43 H43B 119(3)
H43A N43 H43B 115(4)
C45 C44 C43 120.7(3)
C45 C44 H44 119.6
C43 C44 H44 119.6
C44 C45 C46 121.1(3)
C44 C45 H45 119.4
C46 C45 H45 119.4
C45 C46 C41 118.8(3)
C45 C46 H46 120.6
C41 C46 H46 120.6
O6 C6 Mn 178.8(3)
O7 C7 Mn 178.8(3)
O8 C8 Mn 178.3(3)

loop_
_geom_bond_atom_site_label_1
_geom_bond_atom_site_label_2
_geom_bond_distance
Mn C8 1.784(3)
Mn C6 1.801(3)
Mn C7 1.802(3)
Mn C14 2.125(3)
Mn C13 2.133(3)
Mn C15 2.152(3)
Mn C12 2.155(3)
Mn C11 2.158(3)
C11 C12 1.411(4)
C11 N1 1.416(4)
C11 C15 1.416(4)
C12 C13 1.422(5)
C12 H12 0.9300
C13 C14 1.415(5)
C13 H13 0.9300
C14 C15 1.417(5)
C14 H14 0.9300
C15 H15 0.9300
N1 N2 1.353(4)
N1 C5 1.358(4)
N2 N3 1.311(4)
N3 C4 1.371(4)
C4 C5 1.375(4)
C4 C41 1.471(4)
C5 H5 0.9300
C41 C42 1.393(4)
C41 C46 1.399(4)
C42 C43 1.405(4)
C42 H42 0.9300
C43 N43 1.387(4)
C43 C44 1.393(4)
N43 H43A 0.74(4)
N43 H43B 0.87(5)
C44 C45 1.377(5)
C44 H44 0.9300
C45 C46 1.392(4)
C45 H45 0.9300
C46 H46 0.9300
C6 O6 1.150(4)
C7 O7 1.149(4)
C8 O8 1.152(4)

loop_
_geom_torsion_atom_site_label_1
_geom_torsion_atom_site_label_2
_geom_torsion_atom_site_label_3
_geom_torsion_atom_site_label_4
_geom_torsion
C8 Mn C11 C12 -24.1(3)
C6 Mn C11 C12 -117.9(2)
C7 Mn C11 C12 148.8(2)
C14 Mn C11 C12 81.9(2)
C13 Mn C11 C12 38.47(18)
C15 Mn C11 C12 120.3(3)
C8 Mn C11 N1 96.4(3)
C6 Mn C11 N1 2.6(3)
C7 Mn C11 N1 -90.7(3)
C14 Mn C11 N1 -157.7(3)
C13 Mn C11 N1 158.9(3)
C15 Mn C11 N1 -119.2(3)
C12 Mn C11 N1 120.5(3)
C8 Mn C11 C15 -144.3(2)
C6 Mn C11 C15 121.9(2)
C7 Mn C11 C15 28.5(3)
C14 Mn C11 C15 -38.41(19)
C13 Mn C11 C15 -81.8(2)
C12 Mn C11 C15 -120.3(3)
N1 C11 C12 C13 176.8(3)
C15 C11 C12 C13 -1.1(4)
Mn C11 C12 C13 -61.0(2)
N1 C11 C12 Mn -122.2(3)
C15 C11 C12 Mn 60.0(2)
C8 Mn C12 C11 162.89(19)
C6 Mn C12 C11 68.0(2)
C7 Mn C12 C11 -82.4(4)
C14 Mn C12 C11 -79.13(19)
C13 Mn C12 C11 -116.7(3)
C15 Mn C12 C11 -36.26(18)
C8 Mn C12 C13 -80.4(2)
C6 Mn C12 C13 -175.3(2)
C7 Mn C12 C13 34.3(4)
C14 Mn C12 C13 37.57(19)
C15 Mn C12 C13 80.4(2)
C11 Mn C12 C13 116.7(3)
C11 C12 C13 C14 0.9(4)
Mn C12 C13 C14 -61.0(2)
C11 C12 C13 Mn 61.8(2)
C8 Mn C13 C14 -139.1(2)
C6 Mn C13 C14 126.2(3)
C7 Mn C13 C14 -47.4(2)
C15 Mn C13 C14 37.51(19)
C12 Mn C13 C14 118.2(3)
C11 Mn C13 C14 80.2(2)
C8 Mn C13 C12 102.8(2)
C6 Mn C13 C12 8.0(3)
C7 Mn C13 C12 -165.58(19)
C14 Mn C13 C12 -118.2(3)
C15 Mn C13 C12 -80.65(19)
C11 Mn C13 C12 -37.95(17)
C12 C13 C14 C15 -0.4(4)
Mn C13 C14 C15 -62.1(2)
C12 C13 C14 Mn 61.7(2)
C8 Mn C14 C13 48.4(2)
C6 Mn C14 C13 -120.2(3)
C7 Mn C14 C13 141.3(2)
C15 Mn C14 C13 -118.1(3)
C12 Mn C14 C13 -37.49(19)
C11 Mn C14 C13 -80.0(2)
C8 Mn C14 C15 166.5(2)
C6 Mn C14 C15 -2.2(4)
C7 Mn C14 C15 -100.6(2)
C13 Mn C14 C15 118.1(3)
C12 Mn C14 C15 80.6(2)
C11 Mn C14 C15 38.09(19)
C12 C11 C15 C14 0.8(4)
N1 C11 C15 C14 -177.1(3)
Mn C11 C15 C14 60.9(2)
C12 C11 C15 Mn -60.1(2)
N1 C11 C15 Mn 122.0(3)
C13 C14 C15 C11 -0.2(4)
Mn C14 C15 C11 -61.9(2)
C13 C14 C15 Mn 61.6(2)
C8 Mn C15 C11 87.2(4)
C6 Mn C15 C11 -64.5(2)
C7 Mn C15 C11 -159.8(2)
C14 Mn C15 C11 116.7(3)
C13 Mn C15 C11 79.0(2)
C12 Mn C15 C11 36.11(18)
C8 Mn C15 C14 -29.4(4)
C6 Mn C15 C14 178.8(2)
C7 Mn C15 C14 83.6(2)
C13 Mn C15 C14 -37.6(2)
C12 Mn C15 C14 -80.6(2)
C11 Mn C15 C14 -116.7(3)
C12 C11 N1 N2 27.5(5)
C15 C11 N1 N2 -155.0(3)
Mn C11 N1 N2 -64.2(4)
C12 C11 N1 C5 -153.4(3)
C15 C11 N1 C5 24.2(5)
Mn C11 N1 C5 114.9(3)
C5 N1 N2 N3 -0.3(4)
C11 N1 N2 N3 179.0(3)
N1 N2 N3 C4 0.3(4)
N2 N3 C4 C5 -0.2(4)
N2 N3 C4 C41 -180.0(3)
N2 N1 C5 C4 0.1(3)
C11 N1 C5 C4 -179.1(3)
N3 C4 C5 N1 0.1(3)
C41 C4 C5 N1 179.8(3)
N3 C4 C41 C42 15.6(5)
C5 C4 C41 C42 -164.1(3)
N3 C4 C41 C46 -163.8(3)
C5 C4 C41 C46 16.5(5)
C46 C41 C42 C43 -0.4(4)
C4 C41 C42 C43 -179.8(3)
C41 C42 C43 N43 179.1(3)
C41 C42 C43 C44 0.7(4)
N43 C43 C44 C45 -179.1(3)
C42 C43 C44 C45 -0.7(5)
C43 C44 C45 C46 0.6(5)
C44 C45 C46 C41 -0.3(5)
C42 C41 C46 C45 0.2(4)
C4 C41 C46 C45 179.6(3)
C8 Mn C6 O6 -122(15)
C7 Mn C6 O6 146(15)
C14 Mn C6 O6 48(15)
C13 Mn C6 O6 -28(15)
C15 Mn C6 O6 46(15)
C12 Mn C6 O6 -23(15)
C11 Mn C6 O6 12(15)
C8 Mn C7 O7 62(15)
C6 Mn C7 O7 154(15)
C14 Mn C7 O7 -57(15)
C13 Mn C7 O7 -29(15)
C15 Mn C7 O7 -95(15)
C12 Mn C7 O7 -54(16)
C11 Mn C7 O7 -113(15)
C6 Mn C8 O8 136(11)
C7 Mn C8 O8 -132(11)
C14 Mn C8 O8 -38(11)
C13 Mn C8 O8 -10(11)
C15 Mn C8 O8 -17(11)
C12 Mn C8 O8 28(11)
C11 Mn C8 O8 43(11)
